data_7009307
loop_
_publ_author_name
'Bhandari, Sonali'
'Mahon, Mary F.'
'Molloy, Kieran C.'
'Palmer, Julie S.'
'Sayers, Stephen F.'

_publ_section_title
;
 Thallium(I)- and organothallium(III)-substituted mono-, bis- and
 tris-tetrazoles: synthesis and supramolecular structures
;
_journal_issue 7
_journal_name_full 'Journal of the Chemical Society, Dalton Transactions'
_journal_page_first 1053
_journal_paper_doi 10.1039/a910235n
_journal_year 2000
_chemical_formula_sum 'C16 H18 N4 O Tl'
_chemical_formula_weight 486.71
_chemical_name_systematic
; 
 ? 
;
_space_group_IT_number 2
_symmetry_cell_setting triclinic
_symmetry_space_group_name_Hall '-P 1'
_symmetry_space_group_name_H-M 'P -1'
_atom_sites_solution_hydrogens geom
_atom_sites_solution_primary direct
_atom_sites_solution_secondary difmap
_audit_creation_method SHELXL
_cell_angle_alpha 108.88(2)
_cell_angle_beta 97.69(3)
_cell_angle_gamma 92.103(12)
_cell_formula_units_Z 2
_cell_length_a 7.596(2)
_cell_length_b 9.862(2)
_cell_length_c 11.3880(10)
_cell_measurement_temperature 170(2)
_cell_volume 797.0(3)
_computing_structure_refinement 'SHELXL-93 (Sheldrick, 1993)'
_computing_structure_solution 'SHELXS-86 (Sheldrick, 1990)'
_diffrn_ambient_temperature 396(2)
_diffrn_radiation_monochromator graphite
_diffrn_radiation_source 'fine-focus sealed tube'
_diffrn_radiation_type MoK\a
_diffrn_radiation_wavelength 0.71069
_diffrn_reflns_av_R_equivalents 0.0000
_diffrn_reflns_av_sigmaI/netI 0.0749
_diffrn_reflns_limit_h_max 8
_diffrn_reflns_limit_h_min -8
_diffrn_reflns_limit_k_max 10
_diffrn_reflns_limit_k_min -11
_diffrn_reflns_limit_l_max 12
_diffrn_reflns_limit_l_min 0
_diffrn_reflns_number 2234
_diffrn_reflns_theta_max 24.83
_diffrn_reflns_theta_min 1.91
_exptl_absorpt_coefficient_mu 10.139
_exptl_absorpt_correction_T_max 0.651
_exptl_absorpt_correction_T_min 1.000
_exptl_absorpt_correction_type DIFABS
_exptl_crystal_density_diffrn 2.028
_exptl_crystal_F_000 462
_exptl_crystal_size_max 0.18
_exptl_crystal_size_mid 0.10
_exptl_crystal_size_min 0.10
_refine_diff_density_max 1.352
_refine_diff_density_min -1.494
_refine_diff_density_rms 0.304
_refine_ls_extinction_coef 0.0002(8)
_refine_ls_extinction_expression Fc^*^=kFc[1+0.001xFc^2^\l^3^/sin(2\q)]^-1/4^
_refine_ls_extinction_method SHELXL
_refine_ls_goodness_of_fit_all 1.143
_refine_ls_goodness_of_fit_obs 1.187
_refine_ls_matrix_type full
_refine_ls_number_parameters 148
_refine_ls_number_reflns 2234
_refine_ls_number_restraints 1
_refine_ls_restrained_S_all 1.145
_refine_ls_restrained_S_obs 1.188
_refine_ls_R_factor_all 0.0420
_refine_ls_R_factor_obs 0.0394
_refine_ls_shift/esd_max 0.000
_refine_ls_shift/esd_mean 0.000
_refine_ls_structure_factor_coef Fsqd
_refine_ls_weighting_details 'w=1/[\s^2^(Fo^2^)+(0.0576P)^2^+0.0000P] where P=(Fo^2^+2Fc^2^)/3'
_refine_ls_weighting_scheme calc
_refine_ls_wR_factor_all 0.1065
_refine_ls_wR_factor_obs 0.1061
_reflns_number_observed 2067
_reflns_number_total 2234
_reflns_observed_criterion >2sigma(I)
_cod_data_source_file a910235n.txt
_cod_data_source_block 97kcm8
_cod_depositor_comments
;
The following automatic conversions were performed:
'_symmetry_cell_setting' value 'Triclinic' changed to 'triclinic'
according to '/home/saulius/struct/CIF-dictionaries/cif_core.dic'
dictionary named 'cif_core.dic' version 2.4.1 from 2010-06-29.

Automatic conversion script
Id: cif_fix_enum 1527 2010-12-29 10:47:43Z saulius 

The following automatic conversions were performed:

'_refine_ls_weighting_scheme' value 'calc
w=1/[\s^2^(Fo^2^)+(0.0576P)^2^+0.0000P] where P=(Fo^2^+2Fc^2^)/3' was
changed to 'calc'. New tag '_refine_ls_weighting_details' was
created. The value of the new tag was set to
'w=1/[\s^2^(Fo^2^)+(0.0576P)^2^+0.0000P] where P=(Fo^2^+2Fc^2^)/3'.

Automatic conversion script
Id: cif_fix_values 3143 2015-03-26 13:38:13Z robertas 
;
_cod_original_sg_symbol_H-M P-1(no.2)
_cod_database_code 7009307

loop_
_symmetry_equiv_pos_as_xyz
'x, y, z'
'-x, -y, -z'

loop_
_atom_site_aniso_label
_atom_site_aniso_U_11
_atom_site_aniso_U_22
_atom_site_aniso_U_33
_atom_site_aniso_U_23
_atom_site_aniso_U_13
_atom_site_aniso_U_12
Tl1 0.0112(3) 0.0127(3) 0.0115(3) 0.0039(2) 0.00139(15) 0.0004(2)
O1 0.022(5) 0.034(5) 0.023(5) 0.008(4) 0.004(3) 0.002(4)
N1 0.017(2) 0.016(2) 0.012(2) 0.004(2) 0.0014(15) 0.000(2)
N2 0.017(2) 0.016(2) 0.012(2) 0.004(2) 0.0014(15) 0.000(2)
N3 0.017(2) 0.016(2) 0.012(2) 0.004(2) 0.0014(15) 0.000(2)
N4 0.017(2) 0.016(2) 0.012(2) 0.004(2) 0.0014(15) 0.000(2)
C1 0.019(3) 0.018(2) 0.018(2) 0.005(2) 0.005(2) 0.003(2)
C2 0.019(3) 0.018(2) 0.018(2) 0.005(2) 0.005(2) 0.003(2)
C3 0.019(3) 0.018(2) 0.018(2) 0.005(2) 0.005(2) 0.003(2)
C4 0.019(3) 0.018(2) 0.018(2) 0.005(2) 0.005(2) 0.003(2)
C5 0.019(3) 0.018(2) 0.018(2) 0.005(2) 0.005(2) 0.003(2)
C6 0.019(3) 0.018(2) 0.018(2) 0.005(2) 0.005(2) 0.003(2)
C7 0.012(6) 0.016(6) 0.017(6) 0.007(5) 0.009(4) 0.000(5)
C8 0.021(6) 0.020(6) 0.023(7) 0.008(5) 0.012(5) 0.002(5)
C9 0.040(8) 0.029(7) 0.016(7) 0.007(5) 0.015(5) 0.014(6)
C10 0.025(7) 0.015(6) 0.023(7) 0.002(5) 0.001(5) 0.010(5)
C11 0.023(7) 0.020(6) 0.025(7) 0.006(5) 0.005(5) 0.006(5)
C12 0.033(7) 0.014(6) 0.015(6) 0.007(5) 0.008(5) 0.012(5)
C13 0.017(2) 0.016(2) 0.012(2) 0.004(2) 0.0014(15) 0.000(2)
C14 0.026(7) 0.020(6) 0.018(6) 0.008(5) 0.007(5) 0.006(5)
C15 0.020(6) 0.015(6) 0.010(6) 0.006(5) 0.001(4) 0.004(5)
C16 0.024(8) 0.042(9) 0.052(9) 0.016(7) 0.006(6) -0.002(6)

loop_
_atom_site_label
_atom_site_type_symbol
_atom_site_fract_x
_atom_site_fract_y
_atom_site_fract_z
_atom_site_U_iso_or_equiv
_atom_site_thermal_displace_type
_atom_site_occupancy
_atom_site_calc_flag
_atom_site_refinement_flags
_atom_site_disorder_group
Tl1 Tl 0.24453(5) 0.07958(4) 0.40732(3) 0.0119(2) Uani 1 d . .
O1 O 0.1256(11) 0.3008(9) 0.2959(7) 0.027(2) Uani 1 d D .
H1 H 0.0335(55) 0.2524(9) 0.2919(116) 0.040 Uiso 1 calc RD .
N1 N 0.5677(12) 0.0923(9) 0.3748(8) 0.0152(9) Uani 1 d . .
N2 N 0.8191(12) 0.1558(9) 0.3276(8) 0.0152(9) Uani 1 d . .
N3 N 0.7039(12) 0.0920(9) 0.4654(8) 0.0152(9) Uani 1 d . .
N4 N 0.8537(12) 0.1311(9) 0.4377(8) 0.0152(9) Uani 1 d . .
C1 C 0.1670(15) -0.0893(12) 0.2341(10) 0.0183(10) Uani 1 d . .
C2 C 0.2479(15) -0.2170(11) 0.2190(10) 0.0183(10) Uani 1 d . .
H2 H 0.3271(15) -0.2267(11) 0.2849(10) 0.022 Uiso 1 calc R .
C3 C 0.2108(14) -0.3303(12) 0.1056(10) 0.0183(10) Uani 1 d . .
H3 H 0.2670(14) -0.4146(12) 0.0955(10) 0.022 Uiso 1 calc R .
C4 C 0.0902(15) -0.3174(12) 0.0078(10) 0.0183(10) Uani 1 d . .
H4 H 0.0637(15) -0.3928(12) -0.0680(10) 0.022 Uiso 1 calc R .
C5 C 0.0090(15) -0.1885(12) 0.0254(10) 0.0183(10) Uani 1 d . .
H5 H -0.0725(15) -0.1786(12) -0.0393(10) 0.022 Uiso 1 calc R .
C6 C 0.0481(15) -0.0768(12) 0.1365(10) 0.0183(10) Uani 1 d . .
H6 H -0.0063(15) 0.0083(12) 0.1461(10) 0.022 Uiso 1 calc R .
C7 C 0.3031(14) 0.2538(11) 0.5773(10) 0.014(2) Uani 1 d . .
C8 C 0.2331(15) 0.2472(12) 0.6843(10) 0.020(3) Uani 1 d . .
H8 H 0.1588(15) 0.1681(12) 0.6800(10) 0.024 Uiso 1 calc R .
C9 C 0.2775(17) 0.3615(13) 0.7965(11) 0.027(3) Uani 1 d . .
H9 H 0.2305(17) 0.3583(13) 0.8669(11) 0.033 Uiso 1 calc R .
C10 C 0.3859(16) 0.4757(12) 0.8058(11) 0.022(3) Uani 1 d . .
H10 H 0.4160(16) 0.5493(12) 0.8824(11) 0.027 Uiso 1 calc R .
C11 C 0.4542(16) 0.4843(13) 0.6990(11) 0.023(3) Uani 1 d . .
H11 H 0.5276(16) 0.5644(13) 0.7046(11) 0.028 Uiso 1 calc R .
C12 C 0.4120(16) 0.3741(11) 0.5870(10) 0.020(3) Uani 1 d . .
H12 H 0.4570(16) 0.3801(11) 0.5166(10) 0.023 Uiso 1 calc R .
C13 C 0.6475(14) 0.1328(11) 0.2919(9) 0.0152(9) Uani 1 d . .
C14 C 0.5533(16) 0.1377(12) 0.1694(9) 0.020(2) Uani 1 d . .
H14A H 0.6150(16) 0.2114(12) 0.1470(9) 0.024 Uiso 1 calc R .
H14B H 0.4334(16) 0.1649(12) 0.1797(9) 0.024 Uiso 1 calc R .
C15 C 0.5426(15) -0.0031(11) 0.0638(9) 0.015(2) Uani 1 d . .
H15A H 0.4742(15) -0.0753(11) 0.0840(9) 0.017 Uiso 1 calc R .
H15B H 0.6621(15) -0.0333(11) 0.0574(9) 0.017 Uiso 1 calc R .
C16 C 0.0991(18) 0.4513(15) 0.3471(13) 0.039(3) Uani 1 d . .
H16A H -0.0263(19) 0.4629(17) 0.3430(77) 0.059 Uiso 1 calc R .
H16B H 0.1499(104) 0.5027(21) 0.2994(54) 0.059 Uiso 1 calc R .
H16C H 0.1559(104) 0.4885(28) 0.4330(29) 0.059 Uiso 1 calc R .

loop_
_atom_type_symbol
_atom_type_description
_atom_type_scat_dispersion_real
_atom_type_scat_dispersion_imag
_atom_type_scat_source
C C 0.0033 0.0016 'International Tables Vol C Tables 4.2.6.8 and 6.1.1.4'
H H 0.0000 0.0000 'International Tables Vol C Tables 4.2.6.8 and 6.1.1.4'
N N 0.0061 0.0033 'International Tables Vol C Tables 4.2.6.8 and 6.1.1.4'
O O 0.0106 0.0060 'International Tables Vol C Tables 4.2.6.8 and 6.1.1.4'
Tl Tl -2.8358 9.6688 'International Tables Vol C Tables 4.2.6.8 and 6.1.1.4'

loop_
_geom_angle_atom_site_label_1
_geom_angle_atom_site_label_2
_geom_angle_atom_site_label_3
_geom_angle
_geom_angle_site_symmetry_1
_geom_angle_site_symmetry_3
_geom_angle_publ_flag
C7 Tl1 C1 175.7(4) . . ?
C7 Tl1 N1 90.6(3) . . ?
C1 Tl1 N1 92.9(4) . . ?
C7 Tl1 N3 88.5(3) . 2_656 ?
C1 Tl1 N3 93.8(4) . 2_656 ?
N1 Tl1 N3 93.1(3) . 2_656 ?
C7 Tl1 N4 84.3(3) . 1_455 ?
C1 Tl1 N4 91.7(3) . 1_455 ?
N1 Tl1 N4 166.9(3) . 1_455 ?
N3 Tl1 N4 98.8(2) 2_656 1_455 ?
C13 N1 N3 104.3(8) . . ?
C13 N1 Tl1 132.0(7) . . ?
N3 N1 Tl1 121.9(6) . . ?
C13 N2 N4 107.1(9) . . ?
N4 N3 N1 109.6(8) . . ?
N4 N3 Tl1 110.3(6) . 2_656 ?
N1 N3 Tl1 130.7(6) . 2_656 ?
N3 N4 N2 108.2(8) . . ?
C6 C1 C2 119.3(10) . . ?
C6 C1 Tl1 123.7(8) . . ?
C2 C1 Tl1 116.9(8) . . ?
C1 C2 C3 120.4(10) . . ?
C4 C3 C2 120.1(11) . . ?
C3 C4 C5 118.6(10) . . ?
C6 C5 C4 121.0(10) . . ?
C5 C6 C1 120.6(11) . . ?
C12 C7 C8 119.1(10) . . ?
C12 C7 Tl1 121.3(7) . . ?
C8 C7 Tl1 119.6(8) . . ?
C9 C8 C7 118.7(10) . . ?
C10 C9 C8 121.9(11) . . ?
C9 C10 C11 119.8(11) . . ?
C12 C11 C10 119.8(11) . . ?
C11 C12 C7 120.8(10) . . ?
N2 C13 N1 110.9(9) . . ?
N2 C13 C14 124.7(10) . . ?
N1 C13 C14 124.3(10) . . ?
C13 C14 C15 113.4(9) . . ?
C14 C15 C15 113.9(11) . 2_655 ?

loop_
_geom_bond_atom_site_label_1
_geom_bond_atom_site_label_2
_geom_bond_distance
_geom_bond_site_symmetry_2
_geom_bond_publ_flag
Tl1 C7 2.112(11) . ?
Tl1 C1 2.122(11) . ?
Tl1 N1 2.535(9) . ?
Tl1 N3 2.569(9) 2_656 ?
Tl1 N4 3.076(9) 1_455 ?
O1 C16 1.44(2) . ?
N1 C13 1.341(14) . ?
N1 N3 1.361(12) . ?
N2 C13 1.301(14) . ?
N2 N4 1.346(12) . ?
N3 N4 1.299(12) . ?
N3 Tl1 2.569(9) 2_656 ?
C1 C6 1.38(2) . ?
C1 C2 1.39(2) . ?
C2 C3 1.393(15) . ?
C3 C4 1.387(15) . ?
C4 C5 1.40(2) . ?
C5 C6 1.370(15) . ?
C7 C12 1.39(2) . ?
C7 C8 1.412(15) . ?
C8 C9 1.39(2) . ?
C9 C10 1.34(2) . ?
C10 C11 1.41(2) . ?
C11 C12 1.37(2) . ?
C13 C14 1.496(14) . ?
C14 C15 1.506(14) . ?
C15 C15 1.53(2) 2_655 ?
